data_4515325
loop_
_publ_author_name
'G\/ladysiak, Andrzej'
'Deeg, Kathryn S.'
'Dovgaliuk, Iurii'
'Chidambaram, Arunraj'
'Ordiz, Kaili'
'Boyd, Peter G.'
'Moosavi, Seyed Mohamad'
'Ongari, Daniele'
'Navarro, Jorge A. R.'
'Smit, Berend'
'Stylianou, Kyriakos C.'

_publ_section_title
;
 Biporous Metal-Organic Framework with Tunable
 CO<sub>2</sub>/CH<sub>4</sub> Separation Performance Facilitated by
 Intrinsic Flexibility.
;
_journal_issue 42
_journal_name_full 'ACS applied materials &amp; interfaces'
_journal_page_first 36144
_journal_page_last 36156
_journal_paper_doi 10.1021/acsami.8b13362
_journal_volume 10
_journal_year 2018
_chemical_formula_moiety '0.25(C88 H44 Ca4 O20)'
_chemical_formula_sum 'C25 H20 Ca N O6'
_chemical_formula_weight 470.50
_space_group_crystal_system orthorhombic
_space_group_IT_number 55
_space_group_name_Hall '-P 2 2ab'
_space_group_name_H-M_alt 'P b a m'
_atom_sites_solution_hydrogens geom
_atom_sites_solution_primary direct
_audit_creation_date 2018-05-11
_audit_creation_method
;
Olex2 1.2
(compiled 2018.04.26 svn.r3504 for OlexSys, GUI svn.r5492)
;
_cell_angle_alpha 90
_cell_angle_beta 90
_cell_angle_gamma 90
_cell_formula_units_Z 4
_cell_length_a 6.88590(11)
_cell_length_b 20.0624(4)
_cell_length_c 16.6453(4)
_cell_measurement_reflns_used 6691
_cell_measurement_temperature 100
_cell_measurement_theta_max 25.4030
_cell_measurement_theta_min 2.0480
_cell_volume 2299.51(8)
_computing_cell_refinement
;
CrysAlisPro, Agilent Technologies,
Version 1.171.37.35 (release 13-08-2014 CrysAlis171 .NET)
(compiled Aug 13 2014,18:06:01)
;
_computing_data_collection
;
CrysAlisPro, Agilent Technologies,
Version 1.171.37.35 (release 13-08-2014 CrysAlis171 .NET)
(compiled Aug 13 2014,18:06:01)
;
_computing_data_reduction
;
CrysAlisPro, Agilent Technologies,
Version 1.171.37.35 (release 13-08-2014 CrysAlis171 .NET)
(compiled Aug 13 2014,18:06:01)
;
_computing_molecular_graphics 'Olex2 (Dolomanov et al., 2009)'
_computing_publication_material 'Olex2 (Dolomanov et al., 2009)'
_computing_structure_refinement 'ShelXL (Sheldrick, 2015)'
_computing_structure_solution 'XT (Sheldrick, 2015)'
_diffrn_ambient_temperature 100
_diffrn_detector 'CCD plate'
_diffrn_detector_type PILATUS2M
_diffrn_measured_fraction_theta_full 0.953
_diffrn_measured_fraction_theta_max 0.953
_diffrn_measurement_details
;
#__ type_ start__ end____ width___ exp.time_
  1 omega  -95.00  140.00   1.0000    1.9977
omega____ theta____ kappa____ phi______ frames
    -        0.0000    0.0000    0.0000 235

#__ type_ start__ end____ width___ exp.time_
  2 omega  -15.00  130.00   1.0000    1.9977
omega____ theta____ kappa____ phi______ frames
    -        0.0000   40.0000    0.0000 145

#__ type_ start__ end____ width___ exp.time_
  3 omega  -80.00   60.00   1.0000    1.9977
omega____ theta____ kappa____ phi______ frames
    -        0.0000  -40.0000    0.0000 140

#__ type_ start__ end____ width___ exp.time_
  4 omega  -90.00   65.00   1.0000    1.9977
omega____ theta____ kappa____ phi______ frames
    -        0.0000   65.0000    0.0000 155
;
_diffrn_measurement_device 'abstract diffractometer'
_diffrn_measurement_device_type PILATUS@SNBL
_diffrn_measurement_method '\w scans'
_diffrn_orient_matrix_UB_11 0.0434413000
_diffrn_orient_matrix_UB_12 -0.0307612000
_diffrn_orient_matrix_UB_13 0.0120672000
_diffrn_orient_matrix_UB_21 -0.0476447000
_diffrn_orient_matrix_UB_22 -0.0166477000
_diffrn_orient_matrix_UB_23 -0.0324861000
_diffrn_orient_matrix_UB_31 0.0815207000
_diffrn_orient_matrix_UB_32 0.0066858000
_diffrn_orient_matrix_UB_33 -0.0254591000
_diffrn_radiation_monochromator 'Si (111)'
_diffrn_radiation_probe x-ray
_diffrn_radiation_wavelength 0.7153
_diffrn_reflns_av_R_equivalents 0.0294
_diffrn_reflns_av_unetI/netI 0.0140
_diffrn_reflns_Laue_measured_fraction_full 0.953
_diffrn_reflns_Laue_measured_fraction_max 0.953
_diffrn_reflns_limit_h_max 6
_diffrn_reflns_limit_h_min -8
_diffrn_reflns_limit_k_max 23
_diffrn_reflns_limit_k_min -23
_diffrn_reflns_limit_l_max 16
_diffrn_reflns_limit_l_min -19
_diffrn_reflns_number 14679
_diffrn_reflns_point_group_measured_fraction_full 0.953
_diffrn_reflns_point_group_measured_fraction_max 0.953
_diffrn_reflns_theta_full 25.405
_diffrn_reflns_theta_max 25.405
_diffrn_reflns_theta_min 2.043
_diffrn_source 'European Synchrotron Radiation Facility, BM01 beamline'
_exptl_absorpt_coefficient_mu 0.281
_exptl_absorpt_correction_T_max 1.00000
_exptl_absorpt_correction_T_min 0.79028
_exptl_absorpt_correction_type multi-scan
_exptl_absorpt_process_details
;
CrysAlisPro, Agilent Technologies,
Version 1.171.37.35 (release 13-08-2014 CrysAlis171 .NET)
(compiled Aug 13 2014,18:06:01)
Empirical absorption correction using spherical harmonics,
 implemented in SCALE3 ABSPACK scaling algorithm.
;
_exptl_crystal_colour yellow
_exptl_crystal_colour_primary yellow
_exptl_crystal_density_diffrn 1.359
_exptl_crystal_description plate
_exptl_crystal_F_000 980
_exptl_crystal_size_max 0.14
_exptl_crystal_size_mid 0.1
_exptl_crystal_size_min 0.03
_refine_diff_density_max 2.234
_refine_diff_density_min -0.538
_refine_diff_density_rms 0.126
_refine_ls_extinction_method none
_refine_ls_goodness_of_fit_ref 1.916
_refine_ls_hydrogen_treatment constr
_refine_ls_matrix_type full
_refine_ls_number_parameters 170
_refine_ls_number_reflns 2064
_refine_ls_number_restraints 82
_refine_ls_restrained_S_all 1.915
_refine_ls_R_factor_all 0.1053
_refine_ls_R_factor_gt 0.1024
_refine_ls_shift/su_max 0.000
_refine_ls_shift/su_mean 0.000
_refine_ls_structure_factor_coef Fsqd
_refine_ls_weighting_details 'w=1/[\s^2^(Fo^2^)+(0.2000P)^2^] where P=(Fo^2^+2Fc^2^)/3'
_refine_ls_weighting_scheme calc
_refine_ls_wR_factor_gt 0.3739
_refine_ls_wR_factor_ref 0.3805
_reflns_Friedel_coverage 0.000
_reflns_number_gt 1911
_reflns_number_total 2064
_reflns_threshold_expression 'I > 2\s(I)'
_cod_data_source_file am8b13362_si_002.cif
_cod_data_source_block SION-8
_cod_database_code 4515325
_shelx_shelxl_version_number 2014/7
_chemical_oxdiff_formula 'Ca C22 H13 O4'
_shelx_space_group_comment
;
The symmetry employed for this shelxl refinement is uniquely defined
by the following loop, which should always be used as a source of
symmetry information in preference to the above space-group names.
They are only intended as comments.
;
_shelx_estimated_absorpt_t_max 0.992
_shelx_estimated_absorpt_t_min 0.962
_reflns_odcompleteness_completeness 95.30
_reflns_odcompleteness_iscentric 1
_reflns_odcompleteness_theta 25.41
_olex2_refinement_description
;
1. Fixed Uiso
 At 1.2 times of:
  All C(H) groups
2. Restrained planarity
 C2, C7, C3A, C4A, C5A, C6A
 with sigma of 0.05
 C2, C7, C3B, C4B, C5B, C6B
 with sigma of 0.1
3. Rigid bond restraints
 C3A, C4A, C5A, C6A
 with sigma for 1-2 distances of 0.01 and sigma for 1-3 distances of 0.01
 C3B, C4B, C5B, C6B
 with sigma for 1-2 distances of 0.01 and sigma for 1-3 distances of 0.01
4. Uiso/Uaniso restraints and constraints
C3A \\sim C4A \\sim C5A \\sim C6A: within 2A with sigma of 0.04 and sigma for
terminal atoms of 0.08
C3B \\sim C4B \\sim C5B \\sim C6B: within 2A with sigma of 0.04 and sigma for
terminal atoms of 0.08
Uanis(C3B) \\sim Ueq, Uanis(C6B) \\sim Ueq, Uanis(C5B) \\sim Ueq, Uanis(C4B)
\\sim Ueq: with sigma of 0.01 and sigma for terminal atoms of 0.02
Uanis(C5A) \\sim Ueq, Uanis(C6A) \\sim Ueq, Uanis(C3A) \\sim Ueq, Uanis(C4A)
\\sim Ueq: with sigma of 0.01 and sigma for terminal atoms of 0.02
5. Others
 Sof(C3B)=Sof(H3B)=Sof(C4B)=Sof(H4B)=Sof(C5B)=Sof(H5B)=Sof(C6B)=Sof(H6B)=1-
 FVAR(1)
 Sof(C3A)=Sof(H3A)=Sof(C4A)=Sof(H4A)=Sof(C5A)=Sof(H5A)=Sof(C6A)=Sof(H6A)=FVAR(1)
6.a Aromatic/amide H refined with riding coordinates:
 C9(H9), C11(H11), C3B(H3B), C4B(H4B), C5B(H5B), C6B(H6B), C3A(H3A), C4A(H4A),
 C5A(H5A), C6A(H6A)
;
_olex2_submission_special_instructions 'No special instructions were received'

loop_
_space_group_symop_operation_xyz
'x, y, z'
'-x, -y, z'
'-x+1/2, y+1/2, -z'
'x+1/2, -y+1/2, -z'
'-x, -y, -z'
'x, y, -z'
'x-1/2, -y-1/2, z'
'-x-1/2, y-1/2, z'

loop_
_atom_site_label
_atom_site_type_symbol
_atom_site_fract_x
_atom_site_fract_y
_atom_site_fract_z
_atom_site_U_iso_or_equiv
_atom_site_adp_type
_atom_site_occupancy
_atom_site_site_symmetry_order
_atom_site_calc_flag
_atom_site_refinement_flags_posn
_atom_site_refinement_flags_adp
_atom_site_refinement_flags_occupancy
_atom_site_disorder_assembly
_atom_site_disorder_group
Ca1 Ca 0.59489(13) 0.22589(4) 0.5000 0.0293(6) Uani 1 2 d S T P . .
O1 O 0.1605(5) 0.35287(15) 0.3914(2) 0.0669(11) Uani 1 1 d . . . . .
O2 O 0.3889(4) 0.27938(15) 0.4115(2) 0.0476(10) Uani 1 1 d . . . . .
O3 O 0.7760(5) 0.33551(16) 0.5000 0.0475(11) Uani 1 2 d S T P . .
C1 C 0.3175(6) 0.32579(18) 0.3704(2) 0.0414(10) Uani 1 1 d . . . . .
C2 C 0.4120(6) 0.3441(2) 0.2935(3) 0.0503(12) Uani 1 1 d . . . . .
C7 C 0.5937(6) 0.3854(2) 0.1483(3) 0.0550(13) Uani 1 1 d . . . . .
C8 C 0.6866(7) 0.4096(2) 0.0735(3) 0.0574(12) Uani 1 1 d . . . . .
C9 C 0.6079(10) 0.3885(4) 0.0000 0.0593(19) Uani 1 2 d S T P . .
H9 H 0.4991 0.3594 0.0000 0.071 Uiso 1 2 calc RS T P . .
C10 C 0.8466(6) 0.4553(2) 0.0754(2) 0.0477(10) Uani 1 1 d . . . . .
C11 C 0.9208(7) 0.4783(3) 0.1480(3) 0.0610(14) Uani 1 1 d . . . . .
H11 H 0.8640 0.4646 0.1973 0.073 Uiso 1 1 calc R . . . .
C12 C 0.9235(9) 0.4768(4) 0.0000 0.0553(16) Uani 1 2 d S T P . .
C3B C 0.386(2) 0.4070(7) 0.2585(10) 0.053(4) Uani 0.323(12) 1 d . U . A 1
H3B H 0.2998 0.4385 0.2816 0.063 Uiso 0.323(12) 1 calc R . . A 1
C4B C 0.484(3) 0.4218(8) 0.1932(10) 0.063(4) Uani 0.323(12) 1 d . U . A 1
H4B H 0.4728 0.4668 0.1762 0.076 Uiso 0.323(12) 1 calc R . . A 1
C5B C 0.540(2) 0.3019(9) 0.2576(9) 0.052(4) Uani 0.323(12) 1 d . U . A 1
H5B H 0.5700 0.2606 0.2827 0.063 Uiso 0.323(12) 1 calc R . . A 1
C6B C 0.630(3) 0.3184(9) 0.1836(10) 0.061(4) Uani 0.323(12) 1 d . U . A 1
H6B H 0.7111 0.2872 0.1570 0.073 Uiso 0.323(12) 1 calc R . . A 1
C3A C 0.3059(12) 0.3772(4) 0.2319(4) 0.060(2) Uani 0.677(12) 1 d . U . A 2
H3A H 0.1712 0.3856 0.2388 0.072 Uiso 0.677(12) 1 calc R . . A 2
C4A C 0.3985(11) 0.3971(4) 0.1618(5) 0.060(2) Uani 0.677(12) 1 d . U . A 2
H4A H 0.3252 0.4196 0.1218 0.072 Uiso 0.677(12) 1 calc R . . A 2
C5A C 0.6062(10) 0.3318(4) 0.2786(4) 0.0451(18) Uani 0.677(12) 1 d . U . A 2
H5A H 0.6796 0.3069 0.3165 0.054 Uiso 0.677(12) 1 calc R . . A 2
C6A C 0.6954(10) 0.3547(4) 0.2097(5) 0.055(2) Uani 0.677(12) 1 d . U . A 2
H6A H 0.8318 0.3493 0.2043 0.066 Uiso 0.677(12) 1 calc R . . A 2

loop_
_atom_site_aniso_label
_atom_site_aniso_U_11
_atom_site_aniso_U_22
_atom_site_aniso_U_33
_atom_site_aniso_U_23
_atom_site_aniso_U_13
_atom_site_aniso_U_12
Ca1 0.0269(9) 0.0363(9) 0.0247(9) 0.000 0.000 0.0007(3)
O1 0.056(2) 0.0665(19) 0.078(2) 0.0370(16) 0.0308(19) 0.0194(15)
O2 0.044(2) 0.070(2) 0.0291(19) 0.0162(12) 0.0015(12) 0.0117(12)
O3 0.042(2) 0.0347(17) 0.066(3) 0.000 0.000 0.0049(14)
C1 0.031(2) 0.0508(19) 0.042(2) 0.0083(15) -0.0030(16) -0.0050(15)
C2 0.044(3) 0.058(3) 0.050(3) 0.018(2) 0.0043(18) -0.0012(16)
C7 0.061(3) 0.069(3) 0.035(3) 0.002(2) -0.0040(19) -0.013(2)
C8 0.051(3) 0.071(3) 0.050(3) -0.0152(19) -0.007(2) -0.008(2)
C9 0.071(4) 0.078(4) 0.029(3) 0.000 0.000 -0.025(3)
C10 0.047(2) 0.068(2) 0.027(2) 0.0046(16) 0.0011(17) -0.0044(19)
C11 0.077(3) 0.072(3) 0.034(2) -0.006(2) -0.005(2) -0.017(2)
C12 0.053(4) 0.073(4) 0.039(3) 0.000 0.000 -0.007(3)
C3B 0.059(7) 0.043(6) 0.056(7) 0.018(5) 0.005(6) 0.010(5)
C4B 0.070(8) 0.059(6) 0.060(7) 0.018(6) 0.006(6) 0.004(6)
C5B 0.056(7) 0.056(7) 0.045(6) 0.003(6) 0.005(6) 0.004(6)
C6B 0.075(8) 0.063(7) 0.044(7) -0.003(5) 0.006(6) 0.004(6)
C3A 0.044(4) 0.091(5) 0.045(4) 0.014(3) -0.005(3) 0.007(3)
C4A 0.056(4) 0.081(5) 0.042(4) 0.020(3) -0.006(3) 0.013(3)
C5A 0.043(4) 0.056(4) 0.036(3) 0.009(3) -0.001(2) -0.004(3)
C6A 0.034(3) 0.070(4) 0.061(4) 0.019(3) 0.012(3) 0.003(3)

loop_
_atom_type_symbol
_atom_type_description
_atom_type_scat_dispersion_real
_atom_type_scat_dispersion_imag
_atom_type_scat_source
C C 0.0030 0.0010 'International Tables Vol C Tables 4.2.6.8 and 6.1.1.4'
H H 0.0000 0.0000 'International Tables Vol C Tables 4.2.6.8 and 6.1.1.4'
Ca Ca 0.2200 0.2910 'International Tables Vol C Tables 4.2.6.8 and 6.1.1.4'
O O 0.0100 0.0060 'International Tables Vol C Tables 4.2.6.8 and 6.1.1.4'
N N 0.0061 0.0033 'International Tables Vol C Tables 4.2.6.8 and 6.1.1.4'

loop_
_geom_angle_atom_site_label_1
_geom_angle_atom_site_label_2
_geom_angle_atom_site_label_3
_geom_angle
_geom_angle_site_symmetry_1
_geom_angle_site_symmetry_3
Ca1 Ca1 Ca1 148.61(5) 7_665 7_565
O1 Ca1 Ca1 110.67(10) 4_556 7_565
O1 Ca1 Ca1 110.67(10) 7_665 7_565
O1 Ca1 Ca1 89.82(8) 4_556 7_665
O1 Ca1 Ca1 89.82(8) 7_665 7_665
O1 Ca1 O1 95.5(2) 7_665 4_556
O1 Ca1 O2 104.98(13) 7_665 4_556
O1 Ca1 O2 52.28(10) 7_665 7_665
O1 Ca1 O2 52.28(10) 4_556 4_556
O1 Ca1 O2 104.98(13) 4_556 7_665
O1 Ca1 O3 118.11(9) 7_665 .
O1 Ca1 O3 81.08(9) 7_665 7_565
O1 Ca1 O3 81.08(9) 4_556 7_565
O1 Ca1 O3 118.11(9) 4_556 .
O1 Ca1 C1 26.20(11) 7_665 7_665
O1 Ca1 C1 103.05(14) 7_665 4_556
O1 Ca1 C1 103.05(14) 4_556 7_665
O1 Ca1 C1 26.20(11) 4_556 4_556
O2 Ca1 Ca1 142.10(8) 4_556 7_565
O2 Ca1 Ca1 39.98(7) 7_665 7_665
O2 Ca1 Ca1 44.21(8) . 7_565
O2 Ca1 Ca1 117.73(9) . 7_665
O2 Ca1 Ca1 44.21(8) 6_556 7_565
O2 Ca1 Ca1 142.10(8) 7_665 7_565
O2 Ca1 Ca1 39.98(7) 4_556 7_665
O2 Ca1 Ca1 117.73(9) 6_556 7_665
O2 Ca1 O1 152.40(12) . 4_556
O2 Ca1 O1 86.67(13) 6_556 4_556
O2 Ca1 O1 152.40(12) 6_556 7_665
O2 Ca1 O1 86.67(13) . 7_665
O2 Ca1 O2 79.29(17) 6_556 .
O2 Ca1 O2 152.96(8) . 4_556
O2 Ca1 O2 98.07(13) 6_556 4_556
O2 Ca1 O2 152.96(8) 6_556 7_665
O2 Ca1 O2 98.07(13) . 7_665
O2 Ca1 O2 72.03(16) 4_556 7_665
O2 Ca1 O3 133.15(8) 7_665 7_565
O2 Ca1 O3 133.15(8) 4_556 7_565
O2 Ca1 O3 72.05(10) . 7_565
O2 Ca1 O3 68.79(9) 4_556 .
O2 Ca1 O3 72.05(10) 6_556 7_565
O2 Ca1 O3 68.79(9) 7_665 .
O2 Ca1 O3 84.19(10) 6_556 .
O2 Ca1 O3 84.19(10) . .
O2 Ca1 C1 26.19(10) 4_556 4_556
O2 Ca1 C1 26.19(10) 7_665 7_665
O2 Ca1 C1 90.95(11) 6_556 4_556
O2 Ca1 C1 89.72(11) 7_665 4_556
O2 Ca1 C1 90.95(11) . 7_665
O2 Ca1 C1 170.04(12) 6_556 7_665
O2 Ca1 C1 170.04(12) . 4_556
O2 Ca1 C1 89.72(11) 4_556 7_665
O3 Ca1 Ca1 103.86(9) . 7_565
O3 Ca1 Ca1 44.99(8) 7_565 7_565
O3 Ca1 Ca1 166.41(9) 7_565 7_665
O3 Ca1 Ca1 44.74(8) . 7_665
O3 Ca1 O3 148.85(13) 7_565 .
O3 Ca1 C1 106.98(9) 7_565 7_665
O3 Ca1 C1 106.98(9) 7_565 4_556
O3 Ca1 C1 92.93(9) . 4_556
O3 Ca1 C1 92.93(9) . 7_665
C1 Ca1 Ca1 65.13(8) 7_665 7_665
C1 Ca1 Ca1 65.13(8) 4_556 7_665
C1 Ca1 Ca1 128.17(8) 7_665 7_565
C1 Ca1 Ca1 128.17(8) 4_556 7_565
C1 Ca1 C1 98.73(15) 4_556 7_665
C1 O1 Ca1 94.8(2) . 7_565
Ca1 O2 Ca1 95.81(11) . 7_565
C1 O2 Ca1 158.8(3) . .
C1 O2 Ca1 92.0(2) . 7_565
Ca1 O3 Ca1 90.27(10) 7_665 .
O1 C1 Ca1 58.96(19) . 7_565
O1 C1 C2 120.6(3) . .
O2 C1 Ca1 61.8(2) . 7_565
O2 C1 O1 120.4(4) . .
O2 C1 C2 118.8(4) . .
C2 C1 Ca1 169.3(3) . 7_565
C3B C2 C1 121.9(7) . .
C5B C2 C1 120.6(7) . .
C5B C2 C3B 117.3(10) . .
C3A C2 C1 120.8(4) . .
C5A C2 C1 122.3(4) . .
C5A C2 C3A 116.8(5) . .
C8 C7 C6B 123.8(7) . .
C4B C7 C8 123.6(8) . .
C4B C7 C6B 112.4(9) . .
C4A C7 C8 120.0(5) . .
C6A C7 C8 123.3(5) . .
C6A C7 C4A 116.6(5) . .
C9 C8 C7 117.8(4) . .
C9 C8 C10 120.6(4) . .
C10 C8 C7 121.5(4) . .
C8 C9 C8 121.3(6) . 6
C8 C9 H9 119.3 6 .
C8 C9 H9 119.3 . .
C11 C10 C8 121.0(4) . .
C11 C10 C12 121.8(5) . .
C12 C10 C8 117.3(4) . .
C10 C11 C11 119.6(3) . 2_765
C10 C11 H11 120.2 . .
C11 C11 H11 120.2 2_765 .
C10 C12 C10 122.9(6) . 6
C12 C12 C10 118.5(3) 5_765 .
C12 C12 C10 118.5(3) 5_765 6
C2 C3B H3B 120.6 . .
C4B C3B C2 118.9(13) . .
C4B C3B H3B 120.6 . .
C7 C4B C3B 130.7(13) . .
C7 C4B H4B 114.6 . .
C3B C4B H4B 114.6 . .
C2 C5B H5B 119.4 . .
C2 C5B C6B 121.2(13) . .
C6B C5B H5B 119.4 . .
C7 C6B H6B 120.6 . .
C5B C6B C7 118.8(13) . .
C5B C6B H6B 120.6 . .
C2 C3A H3A 119.9 . .
C4A C3A C2 120.3(6) . .
C4A C3A H3A 119.9 . .
C7 C4A C3A 122.3(6) . .
C7 C4A H4A 118.9 . .
C3A C4A H4A 118.9 . .
C2 C5A H5A 119.3 . .
C6A C5A C2 121.3(6) . .
C6A C5A H5A 119.3 . .
C7 C6A H6A 118.8 . .
C5A C6A C7 122.5(6) . .
C5A C6A H6A 118.8 . .

loop_
_geom_bond_atom_site_label_1
_geom_bond_atom_site_label_2
_geom_bond_distance
_geom_bond_site_symmetry_2
Ca1 Ca1 3.5764(4) 7_565
Ca1 Ca1 3.5763(4) 7_665
Ca1 O1 2.443(3) 7_665
Ca1 O1 2.443(3) 4_556
Ca1 O2 2.507(3) 4_556
Ca1 O2 2.310(3) .
Ca1 O2 2.310(3) 6_556
Ca1 O2 2.507(3) 7_665
Ca1 O3 2.518(4) 7_565
Ca1 O3 2.528(4) .
Ca1 C1 2.842(4) 4_556
Ca1 C1 2.842(4) 7_665
O1 Ca1 2.444(3) 7_565
O1 C1 1.259(5) .
O2 Ca1 2.507(3) 7_565
O2 C1 1.255(5) .
O3 Ca1 2.517(4) 7_665
C1 Ca1 2.842(4) 7_565
C1 C2 1.483(6) .
C2 C3B 1.401(13) .
C2 C5B 1.361(16) .
C2 C3A 1.422(8) .
C2 C5A 1.383(8) .
C7 C8 1.482(7) .
C7 C4B 1.287(18) .
C7 C6B 1.488(17) .
C7 C4A 1.383(8) .
C7 C6A 1.383(9) .
C8 C9 1.403(5) .
C8 C10 1.433(7) .
C9 C8 1.403(5) 6
C9 H9 0.9500 .
C10 C11 1.391(6) .
C10 C12 1.429(5) .
C11 C11 1.394(9) 2_765
C11 H11 0.9500 .
C12 C10 1.429(5) 6
C12 C12 1.408(13) 5_765
C3B H3B 0.9500 .
C3B C4B 1.31(2) .
C4B H4B 0.9500 .
C5B H5B 0.9500 .
C5B C6B 1.42(2) .
C6B H6B 0.9500 .
C3A H3A 0.9500 .
C3A C4A 1.388(11) .
C4A H4A 0.9500 .
C5A H5A 0.9500 .
C5A C6A 1.379(9) .
C6A H6A 0.9500 .

loop_
_geom_torsion_atom_site_label_1
_geom_torsion_atom_site_label_2
_geom_torsion_atom_site_label_3
_geom_torsion_atom_site_label_4
_geom_torsion
_geom_torsion_site_symmetry_1
_geom_torsion_site_symmetry_4
Ca1 O1 C1 O2 -7.2(4) 7_565 .
Ca1 O1 C1 C2 167.6(3) 7_565 .
Ca1 O2 C1 Ca1 -111.7(8) . 7_565
Ca1 O2 C1 O1 7.0(4) 7_565 .
Ca1 O2 C1 O1 -104.7(8) . .
Ca1 O2 C1 C2 80.4(9) . .
Ca1 O2 C1 C2 -167.9(3) 7_565 .
Ca1 C1 C2 C3B 111.5(17) 7_565 .
Ca1 C1 C2 C5B -73.9(18) 7_565 .
Ca1 C1 C2 C3A 66.3(17) 7_565 .
Ca1 C1 C2 C5A -115.3(15) 7_565 .
O1 C1 C2 C3B 27.3(9) . .
O1 C1 C2 C5B -158.1(10) . .
O1 C1 C2 C3A -18.0(7) . .
O1 C1 C2 C5A 160.5(5) . .
O2 C1 C2 C3B -157.9(8) . .
O2 C1 C2 C5B 16.7(11) . .
O2 C1 C2 C3A 156.9(5) . .
O2 C1 C2 C5A -24.7(7) . .
C1 C2 C3B C4B 175.4(11) . .
C1 C2 C5B C6B 179.2(11) . .
C1 C2 C3A C4A 176.7(6) . .
C1 C2 C5A C6A -173.9(6) . .
C2 C3B C4B C7 7(2) . .
C2 C5B C6B C7 5(2) . .
C2 C3A C4A C7 0.8(10) . .
C2 C5A C6A C7 -6.6(11) . .
C7 C8 C9 C8 179.6(5) . 6
C7 C8 C10 C11 0.2(8) . .
C7 C8 C10 C12 -178.7(5) . .
C8 C7 C4B C3B 176.8(13) . .
C8 C7 C6B C5B 176.8(11) . .
C8 C7 C4A C3A -178.1(5) . .
C8 C7 C6A C5A -179.2(6) . .
C8 C10 C11 C11 178.7(6) . 2_765
C8 C10 C12 C10 0.7(10) . 6
C8 C10 C12 C12 178.0(7) . 5_765
C9 C8 C10 C11 177.6(5) . .
C9 C8 C10 C12 -1.3(8) . .
C10 C8 C9 C8 2.1(11) . 6
C11 C10 C12 C10 -178.3(4) . 6
C11 C10 C12 C12 -0.9(12) . 5_765
C12 C10 C11 C11 -2.4(10) . 2_765
C3B C2 C5B C6B -6.0(18) . .
C4B C7 C8 C9 -105.1(12) . .
C4B C7 C8 C10 72.3(12) . .
C4B C7 C6B C5B 1.7(18) . .
C5B C2 C3B C4B 0.7(15) . .
C6B C7 C8 C9 80.3(10) . .
C6B C7 C8 C10 -102.2(9) . .
C6B C7 C4B C3B -8(2) . .
C3A C2 C5A C6A 4.6(9) . .
C4A C7 C8 C9 -57.1(8) . .
C4A C7 C8 C10 120.4(6) . .
C4A C7 C6A C5A 5.2(9) . .
C5A C2 C3A C4A -1.8(7) . .
C6A C7 C8 C9 127.5(7) . .
C6A C7 C8 C10 -55.1(8) . .
C6A C7 C4A C3A -2.4(9) . .

loop_
_smtbx_masks_void_nr
_smtbx_masks_void_average_x
_smtbx_masks_void_average_y
_smtbx_masks_void_average_z
_smtbx_masks_void_volume
_smtbx_masks_void_count_electrons
1 -0.285 0.000 0.500 185.8 33.4
2 -0.406 0.250 0.000 114.0 46.8
3 -0.745 0.500 0.500 185.8 33.4
4 -0.726 0.750 0.000 114.0 46.8
